data_1561007
loop_
_publ_author_name
'Iacomi, Paul'
'Lee, Ji Sun'
'Vanduyfhuys, Louis'
'Cho, Kyung Ho'
'Fertey, Pierre'
'Wieme, Jelle'
'Granier, Dominique'
'Maurin, Guillaume'
'Van Speybroeck, Veronique'
'Chang, Jong-San'
'Yot, Pascal G.'

_publ_section_title
;
 Crystals springing into action: metal--organic framework CUK-1 as a
 pressure-driven molecular spring
;
_journal_issue 15
_journal_name_full 'Chemical Science'
_journal_page_first 5682
_journal_page_last 5687
_journal_paper_doi 10.1039/D1SC00205H
_journal_volume 12
_journal_year 2021
_chemical_formula_moiety 'C14 H8 Co3 N2 O10'
_chemical_formula_sum 'C14 H8 Co3 N2 O10'
_chemical_formula_weight 541.01
_chemical_name_common CUK-1(Co)
_chemical_name_systematic 'CUK-1(Co) MOF'
_space_group_crystal_system monoclinic
_space_group_IT_number 15
_space_group_name_Hall '-C 2yc'
_space_group_name_H-M_alt 'C 1 2/c 1'
_atom_sites_solution_hydrogens mixed
_atom_sites_solution_primary dual
_audit_creation_date 2020-09-18
_audit_creation_method
;
Olex2 1.3
(compiled 2020.02.04 svn.rd84adfe8 for OlexSys, GUI svn.r6032)
;
_audit_update_record
;
2020-10-19 deposited with the CCDC.	2021-03-12 downloaded from the CCDC.
;
_cell_angle_alpha 90
_cell_angle_beta 100.796(9)
_cell_angle_gamma 90
_cell_formula_units_Z 4
_cell_length_a 18.974(3)
_cell_length_b 11.0427(15)
_cell_length_c 10.9677(6)
_cell_measurement_reflns_used 922
_cell_measurement_temperature 293(2)
_cell_measurement_theta_max 16.0250
_cell_measurement_theta_min 2.1510
_cell_volume 2257.3(5)
_computing_cell_refinement 'CrysAlisPro 1.171.40.53 (Rigaku OD, 2019)'
_computing_data_collection 'CrysAlisPro 1.171.40.53 (Rigaku OD, 2019)'
_computing_data_reduction 'CrysAlisPro 1.171.40.53 (Rigaku OD, 2019)'
_computing_molecular_graphics 'Olex2 1.3 (Dolomanov et al., 2009)'
_computing_publication_material 'Olex2 1.3 (Dolomanov et al., 2009)'
_computing_structure_refinement 'SHELXL 2018/3 (Sheldrick, 2015)'
_computing_structure_solution 'SHELXT 2018/2 (Sheldrick, 2018)'
_diffrn_ambient_pressure 300000
_diffrn_ambient_temperature 293(2)
_diffrn_detector 'CCD area detector'
_diffrn_detector_area_resol_mean 0.0350
_diffrn_detector_type 'RayoniX SX-165'
_diffrn_measured_fraction_theta_full 0.523
_diffrn_measured_fraction_theta_max 0.523
_diffrn_measurement_details
;
List of Runs (angles in degrees, time in seconds):

  # Type    Start    End  Width  t~exp~   \w     \q     \k     \f   Frames
#--------------------------------------------------------------------------
  1  \w    -39.00  38.00   1.00    1.00    --    0.00  30.00   0.00   77
;
_diffrn_measurement_device '2 circle'
_diffrn_measurement_device_type 'RayoniX SX-165'
_diffrn_measurement_method 'omega rotation'
_diffrn_orient_matrix_type 'CrysAlisPro convention (1999,Acta A55,543-557)'
_diffrn_orient_matrix_UB_11 0.0202544000
_diffrn_orient_matrix_UB_12 -0.0278473000
_diffrn_orient_matrix_UB_13 -0.0084832000
_diffrn_orient_matrix_UB_21 0.0058454000
_diffrn_orient_matrix_UB_22 -0.0114330000
_diffrn_orient_matrix_UB_23 0.0461602000
_diffrn_orient_matrix_UB_31 -0.0178016000
_diffrn_orient_matrix_UB_32 -0.0354217000
_diffrn_orient_matrix_UB_33 -0.0082719000
_diffrn_radiation_monochromator synchrotron
_diffrn_radiation_probe x-ray
_diffrn_radiation_type synchrotron
_diffrn_radiation_wavelength 0.5137
_diffrn_reflns_av_R_equivalents 0.0311
_diffrn_reflns_av_unetI/netI 0.0294
_diffrn_reflns_Laue_measured_fraction_full 0.523
_diffrn_reflns_Laue_measured_fraction_max 0.523
_diffrn_reflns_limit_h_max 17
_diffrn_reflns_limit_h_min -15
_diffrn_reflns_limit_k_max 9
_diffrn_reflns_limit_k_min -11
_diffrn_reflns_limit_l_max 11
_diffrn_reflns_limit_l_min -11
_diffrn_reflns_number 1396
_diffrn_reflns_point_group_measured_fraction_full 0.523
_diffrn_reflns_point_group_measured_fraction_max 0.523
_diffrn_reflns_theta_full 16.031
_diffrn_reflns_theta_max 16.031
_diffrn_reflns_theta_min 2.161
_diffrn_source synchrotron
_diffrn_source_type 'SOLEIL CRISTAL beamline'
_exptl_absorpt_coefficient_mu 0.904
_exptl_absorpt_correction_T_max 1.00000
_exptl_absorpt_correction_T_min 0.33966
_exptl_absorpt_correction_type empirical
_exptl_absorpt_process_details
;
CrysAlisPro 1.171.40.53 (Rigaku Oxford Diffraction, 2019)
Empirical absorption correction using spherical harmonics,
 implemented in SCALE3 ABSPACK scaling algorithm.
;
_exptl_crystal_colour_lustre clear
_exptl_crystal_colour_modifier blackish
_exptl_crystal_colour_primary violet
_exptl_crystal_density_diffrn 1.592
_exptl_crystal_description rhombohedral
_exptl_crystal_F_000 1068
_exptl_crystal_preparation 'outgassed at 250C in secondary vacuum'
_exptl_crystal_size_max 0.2
_exptl_crystal_size_mid 0.2
_exptl_crystal_size_min 0.2
_refine_diff_density_max 0.553
_refine_diff_density_min -0.522
_refine_diff_density_rms 0.089
_refine_ls_extinction_method none
_refine_ls_goodness_of_fit_ref 1.063
_refine_ls_hydrogen_treatment mixed
_refine_ls_matrix_type full
_refine_ls_number_parameters 131
_refine_ls_number_reflns 771
_refine_ls_number_restraints 19
_refine_ls_restrained_S_all 1.055
_refine_ls_R_factor_all 0.0590
_refine_ls_R_factor_gt 0.0522
_refine_ls_shift/su_max 0.000
_refine_ls_shift/su_mean 0.000
_refine_ls_structure_factor_coef Fsqd
_refine_ls_weighting_details 'w=1/[\s^2^(Fo^2^)+(0.0926P)^2^+22.8540P] where P=(Fo^2^+2Fc^2^)/3'
_refine_ls_weighting_scheme calc
_refine_ls_wR_factor_gt 0.1394
_refine_ls_wR_factor_ref 0.1490
_reflns_Friedel_coverage 0.000
_reflns_number_gt 666
_reflns_number_total 771
_reflns_threshold_expression 'I > 2\s(I)'
_cod_data_source_file d1sc00205h2.cif
_cod_data_source_block CUK-1Co_300mpa
_cod_depositor_comments 'Adding full bibliography for 1561006--1561008.cif.'
_cod_original_cell_volume 2257.4(5)
_cod_database_code 1561007
_shelx_shelxl_version_number 2018/3
_chemical_oxdiff_formula 'Co3 C14 N2 O10'
_shelx_space_group_comment
;
The symmetry employed for this shelxl refinement is uniquely defined
by the following loop, which should always be used as a source of
symmetry information in preference to the above space-group names.
They are only intended as comments.
;
_reflns_odcompleteness_completeness 51.27
_reflns_odcompleteness_iscentric 1
_reflns_odcompleteness_theta 16.03
_olex2_refinement_description
;
1. Fixed Uiso
 At 1.2 times of:
  All C(H) groups
2. Restrained distances
 H004-O004
 0.96 with sigma of 0.02
3. Rigid bond restraints
 N007, C00B, C00C, C00A, C00D, C00E
 with sigma for 1-2 distances of 0.01 and sigma for 1-3 distances of 0.01
 O006, C00F, O008, O003, C009, O005
 with sigma for 1-2 distances of 0.01 and sigma for 1-3 distances of 0.01
4.a Aromatic/amide H refined with riding coordinates:
 C00C(H00C), C00D(H00D), C00E(H00E)
;
_smtbx_masks_void_probe_radius 1.2
_smtbx_masks_void_truncation_radius 1.2

loop_
_space_group_symop_operation_xyz
'x, y, z'
'-x, y, -z+1/2'
'x+1/2, y+1/2, z'
'-x+1/2, y+1/2, -z+1/2'
'-x, -y, -z'
'x, -y, z-1/2'
'-x+1/2, -y+1/2, -z'
'x+1/2, -y+1/2, z-1/2'

loop_
_atom_site_label
_atom_site_type_symbol
_atom_site_fract_x
_atom_site_fract_y
_atom_site_fract_z
_atom_site_U_iso_or_equiv
_atom_site_adp_type
_atom_site_occupancy
_atom_site_site_symmetry_order
_atom_site_calc_flag
_atom_site_refinement_flags_posn
_atom_site_refinement_flags_adp
_atom_site_refinement_flags_occupancy
_atom_site_disorder_assembly
_atom_site_disorder_group
Co01 Co 0.500000 0.11579(18) 0.750000 0.0253(7) Uani 1 2 d S T P . .
Co02 Co 0.91831(7) 0.46281(13) 0.46397(9) 0.0261(6) Uani 1 1 d . . . . .
O003 O 0.9303(4) 0.4801(7) 0.7857(5) 0.032(2) Uani 1 1 d . U . . .
O004 O 0.9803(4) 0.6041(6) 0.5556(5) 0.0289(15) Uiso 1 1 d D . . . .
O005 O 0.8751(4) 0.3923(7) 0.6098(5) 0.034(2) Uani 1 1 d . U . . .
O006 O 0.5806(5) 0.2473(7) 0.7723(6) 0.044(2) Uani 1 1 d . U . . .
N007 N 0.8217(6) 0.4339(8) 0.8997(6) 0.039(3) Uani 1 1 d . U . . .
O008 O 0.6393(5) 0.1899(8) 0.6221(5) 0.049(3) Uani 1 1 d . U . . .
C009 C 0.8767(6) 0.4210(10) 0.7214(7) 0.029(3) Uani 1 1 d . U . . .
C00A C 0.6974(6) 0.3117(11) 0.7815(7) 0.031(3) Uani 1 1 d . U . . .
C00B C 0.8174(7) 0.3886(11) 0.7814(8) 0.035(3) Uani 1 1 d . U . . .
C00C C 0.7577(6) 0.3277(10) 0.7205(8) 0.035(3) Uani 1 1 d . U . . .
H00C H 0.756295 0.297259 0.641000 0.042 Uiso 1 1 calc R U . . .
C00D C 0.7025(7) 0.3600(10) 0.8980(9) 0.038(3) Uani 1 1 d . U . . .
H00D H 0.664637 0.352930 0.940440 0.046 Uiso 1 1 calc R U . . .
C00E C 0.7665(8) 0.4210(13) 0.9531(9) 0.054(4) Uani 1 1 d . U . . .
H00E H 0.768993 0.453632 1.031999 0.065 Uiso 1 1 calc R U . . .
C00F C 0.6332(8) 0.2457(10) 0.7182(8) 0.037(3) Uani 1 1 d . U . . .
H004 H 0.961(7) 0.671(6) 0.504(8) 0.05(3) Uiso 1 1 d D . . . .

loop_
_atom_site_aniso_label
_atom_site_aniso_U_11
_atom_site_aniso_U_22
_atom_site_aniso_U_33
_atom_site_aniso_U_23
_atom_site_aniso_U_13
_atom_site_aniso_U_12
Co01 0.0148(17) 0.0451(15) 0.0172(9) 0.000 0.0058(9) 0.000
Co02 0.0139(13) 0.0517(12) 0.0139(7) -0.0004(5) 0.0054(6) 0.0000(5)
O003 0.022(6) 0.057(6) 0.019(3) -0.004(3) 0.009(3) -0.001(3)
O005 0.022(6) 0.067(6) 0.016(3) -0.006(3) 0.014(3) -0.011(3)
O006 0.048(7) 0.056(5) 0.030(3) -0.014(3) 0.010(4) -0.007(4)
N007 0.039(7) 0.062(7) 0.013(3) -0.001(3) 0.000(4) -0.005(4)
O008 0.055(7) 0.074(6) 0.016(3) -0.012(3) 0.006(3) -0.034(4)
C009 0.034(9) 0.047(8) 0.006(4) -0.002(4) 0.003(5) 0.001(5)
C00A 0.027(7) 0.050(8) 0.019(4) 0.011(4) 0.010(4) -0.016(5)
C00B 0.023(8) 0.070(9) 0.016(4) -0.006(4) 0.011(5) 0.000(5)
C00C 0.029(8) 0.053(8) 0.025(4) -0.013(4) 0.010(4) -0.014(5)
C00D 0.032(8) 0.046(8) 0.041(5) 0.000(4) 0.014(5) -0.005(4)
C00E 0.044(10) 0.101(11) 0.016(4) -0.013(5) 0.006(4) -0.022(7)
C00F 0.048(10) 0.048(8) 0.016(4) 0.006(4) 0.006(4) -0.002(5)

loop_
_atom_type_symbol
_atom_type_description
_atom_type_scat_dispersion_real
_atom_type_scat_dispersion_imag
_atom_type_scat_source
C C 0.0010 0.0007 'International Tables Vol C Tables 4.2.6.8 and 6.1.1.4'
H H 0.0000 0.0000 'International Tables Vol C Tables 4.2.6.8 and 6.1.1.4'
Co Co 0.2838 0.5277 'International Tables Vol C Tables 4.2.6.8 and 6.1.1.4'
N N 0.0024 0.0015 'International Tables Vol C Tables 4.2.6.8 and 6.1.1.4'
O O 0.0048 0.0029 'International Tables Vol C Tables 4.2.6.8 and 6.1.1.4'

loop_
_geom_angle_atom_site_label_1
_geom_angle_atom_site_label_2
_geom_angle_atom_site_label_3
_geom_angle
_geom_angle_site_symmetry_1
_geom_angle_site_symmetry_3
_geom_angle_publ_flag
O003 Co01 O003 88.0(4) 3_445 4_646 ?
O003 Co01 O004 98.5(3) 4_646 4_646 ?
O003 Co01 O004 98.5(3) 3_445 3_445 ?
O003 Co01 O004 76.3(2) 4_646 3_445 ?
O003 Co01 O004 76.3(3) 3_445 4_646 ?
O003 Co01 O006 162.6(2) 3_445 . ?
O003 Co01 O006 92.6(3) 4_646 . ?
O003 Co01 O006 92.6(3) 3_445 2_656 ?
O003 Co01 O006 162.6(2) 4_646 2_656 ?
O004 Co01 O004 172.9(4) 3_445 4_646 ?
O006 Co01 O004 98.6(3) . 3_445 ?
O006 Co01 O004 86.4(3) 2_656 3_445 ?
O006 Co01 O004 86.4(3) . 4_646 ?
O006 Co01 O004 98.6(3) 2_656 4_646 ?
O006 Co01 O006 92.0(5) . 2_656 ?
O003 Co02 O004 75.6(3) 6_565 5_766 ?
O003 Co02 N007 76.8(3) 6_565 6_565 ?
O003 Co02 O008 87.8(3) 6_565 7_656 ?
O004 Co02 O003 94.2(3) . 6_565 ?
O004 Co02 O004 82.4(3) . 5_766 ?
O004 Co02 N007 152.3(3) 5_766 6_565 ?
O004 Co02 N007 97.4(3) . 6_565 ?
O004 Co02 O008 175.9(3) . 7_656 ?
O004 Co02 O008 94.6(3) 5_766 7_656 ?
O005 Co02 O003 162.2(3) . 6_565 ?
O005 Co02 O004 116.4(3) . 5_766 ?
O005 Co02 O004 100.2(3) . . ?
O005 Co02 N007 90.9(3) . 6_565 ?
O005 Co02 O008 78.5(3) . 7_656 ?
O008 Co02 N007 86.6(4) 7_656 6_565 ?
Co01 O003 Co02 98.1(3) 3 6_566 ?
C009 O003 Co01 135.9(6) . 3 ?
C009 O003 Co02 116.4(7) . 6_566 ?
Co01 O004 Co02 97.6(2) 3 5_766 ?
Co01 O004 H004 122(6) 3 . ?
Co02 O004 Co01 120.7(4) . 3 ?
Co02 O004 Co02 97.6(3) . 5_766 ?
Co02 O004 H004 118(8) 5_766 . ?
Co02 O004 H004 100(6) . . ?
C009 O005 Co02 135.3(7) . . ?
C00F O006 Co01 124.4(7) . . ?
C00B N007 Co02 113.3(8) . 6_566 ?
C00E N007 Co02 128.1(6) . 6_566 ?
C00E N007 C00B 118.3(9) . . ?
C00F O008 Co02 130.1(8) . 7_656 ?
O003 C009 C00B 118.2(8) . . ?
O005 C009 O003 121.9(11) . . ?
O005 C009 C00B 119.9(9) . . ?
C00C C00A C00F 119.9(8) . . ?
C00D C00A C00C 117.5(9) . . ?
C00D C00A C00F 122.6(11) . . ?
N007 C00B C009 115.0(9) . . ?
C00C C00B N007 122.1(11) . . ?
C00C C00B C009 122.5(8) . . ?
C00A C00C H00C 120.4 . . ?
C00B C00C C00A 119.1(8) . . ?
C00B C00C H00C 120.4 . . ?
C00A C00D H00D 120.4 . . ?
C00A C00D C00E 119.2(13) . . ?
C00E C00D H00D 120.4 . . ?
N007 C00E C00D 123.8(10) . . ?
N007 C00E H00E 118.1 . . ?
C00D C00E H00E 118.1 . . ?
O006 C00F C00A 115.5(9) . . ?
O008 C00F O006 128.1(11) . . ?
O008 C00F C00A 116.3(13) . . ?

loop_
_geom_bond_atom_site_label_1
_geom_bond_atom_site_label_2
_geom_bond_distance
_geom_bond_site_symmetry_2
_geom_bond_publ_flag
Co01 O003 2.084(8) 3_445 ?
Co01 O003 2.084(8) 4_646 ?
Co01 O004 2.099(6) 4_646 ?
Co01 O004 2.099(6) 3_445 ?
Co01 O006 2.090(9) 2_656 ?
Co01 O006 2.090(9) . ?
Co02 O003 2.107(7) 6_565 ?
Co02 O004 2.109(8) 5_766 ?
Co02 O004 2.093(6) . ?
Co02 O005 2.080(7) . ?
Co02 N007 2.162(10) 6_565 ?
Co02 O008 2.132(7) 7_656 ?
O003 C009 1.298(13) . ?
O004 H004 0.96(2) . ?
O005 C009 1.259(11) . ?
O006 C00F 1.252(16) . ?
N007 C00B 1.379(13) . ?
N007 C00E 1.300(18) . ?
O008 C00F 1.245(14) . ?
C009 C00B 1.452(18) . ?
C00A C00C 1.440(17) . ?
C00A C00D 1.371(16) . ?
C00A C00F 1.477(17) . ?
C00B C00C 1.378(16) . ?
C00C H00C 0.9300 . ?
C00D H00D 0.9300 . ?
C00D C00E 1.419(18) . ?
C00E H00E 0.9300 . ?

loop_
_geom_torsion_atom_site_label_1
_geom_torsion_atom_site_label_2
_geom_torsion_atom_site_label_3
_geom_torsion_atom_site_label_4
_geom_torsion
_geom_torsion_site_symmetry_1
_geom_torsion_site_symmetry_2
_geom_torsion_site_symmetry_3
_geom_torsion_site_symmetry_4
_geom_torsion_publ_flag
Co01 O003 C009 O005 35.6(16) 3 . . . ?
Co01 O003 C009 C00B -144.1(9) 3 . . . ?
Co01 O006 C00F O008 20.2(15) . . . . ?
Co01 O006 C00F C00A -155.2(7) . . . . ?
Co02 O003 C009 O005 173.3(8) 6_566 . . . ?
Co02 O003 C009 C00B -6.4(12) 6_566 . . . ?
Co02 O005 C009 O003 -27.9(17) . . . . ?
Co02 O005 C009 C00B 151.8(8) . . . . ?
Co02 N007 C00B C009 -1.6(12) 6_566 . . . ?
Co02 N007 C00B C00C -175.3(9) 6_566 . . . ?
Co02 N007 C00E C00D 174.0(9) 6_566 . . . ?
Co02 O008 C00F O006 -20.1(17) 7_656 . . . ?
Co02 O008 C00F C00A 155.3(8) 7_656 . . . ?
O003 C009 C00B N007 5.3(15) . . . . ?
O003 C009 C00B C00C 179.0(11) . . . . ?
O005 C009 C00B N007 -174.4(10) . . . . ?
O005 C009 C00B C00C -0.7(17) . . . . ?
N007 C00B C00C C00A 0.7(17) . . . . ?
C009 C00B C00C C00A -172.6(11) . . . . ?
C00A C00D C00E N007 -0.3(19) . . . . ?
C00B N007 C00E C00D 1.8(19) . . . . ?
C00C C00A C00D C00E -1.0(16) . . . . ?
C00C C00A C00F O006 -172.7(9) . . . . ?
C00C C00A C00F O008 11.3(15) . . . . ?
C00D C00A C00C C00B 0.8(16) . . . . ?
C00D C00A C00F O006 7.1(15) . . . . ?
C00D C00A C00F O008 -168.9(10) . . . . ?
C00E N007 C00B C009 171.8(11) . . . . ?
C00E N007 C00B C00C -2.0(17) . . . . ?
C00F C00A C00C C00B -179.5(11) . . . . ?
C00F C00A C00D C00E 179.3(12) . . . . ?

loop_
_smtbx_masks_void_nr
_smtbx_masks_void_average_x
_smtbx_masks_void_average_y
_smtbx_masks_void_average_z
_smtbx_masks_void_volume
_smtbx_masks_void_count_electrons
_smtbx_masks_void_content
1 0.000 0.000 -0.006 388.8 121.4 ?
2 0.500 0.500 -0.557 388.8 121.4 ?
